data_2312053
loop_
_publ_author_name
'Yennawar, Hemant P.'
'Mal, Tapas K.'
'Pacheco, Carlos N.'
'Lagalante, Anthony F.'
'Olsen, Mark A.'
'Russell, Michael W.'
'Muench, Grace C.'
'Moyer, Quentin J.'
'Silverberg, Lee J.'

_publ_section_title
;
 Crystal structures of the sulfones of
 2,3-diphenyl-2,3-di-hydro-4<i>H</i>-1,3-benzo-thia-zin-4-one and
 2,3-diphenyl-2,3-di-hydro-4<i>H</i>-pyrido[3,2-<i>e</i>][1,3]thia-zin-4-one.
;
_journal_issue 'Pt 3'
_journal_name_full 'Acta crystallographica. Section E, Crystallographic communications'
_journal_page_first 221
_journal_page_last 225
_journal_paper_doi 10.1107/S2056989023001524
_journal_volume 79
_journal_year 2023
_chemical_formula_iupac 'C19 H14 N2 O3 S'
_chemical_formula_moiety 'C19 H14 N2 O3 S'
_chemical_formula_sum 'C19 H14 N2 O3 S'
_chemical_formula_weight 350.38
_chemical_name_systematic 2,3-Diphenyl-2,3-dihydro-4<i>H</i>-pyrido[3,2-<i>e</i>][1,3]thiazine-1,1,4-trione
_space_group_crystal_system monoclinic
_space_group_IT_number 14
_space_group_name_Hall '-P 2yn'
_space_group_name_H-M_alt 'P 1 21/n 1'
_atom_sites_solution_hydrogens geom
_atom_sites_solution_primary direct
_audit_creation_method
;
Olex2 1.3-ac4
(compiled 2020.11.27 svn.r5f609507 for Rigaku Oxford Diffraction, GUI svn.r6214)
;
_cell_angle_alpha 90
_cell_angle_beta 94.669(7)
_cell_angle_gamma 90
_cell_formula_units_Z 8
_cell_length_a 6.8584(19)
_cell_length_b 25.487(7)
_cell_length_c 19.008(5)
_cell_measurement_reflns_used 5480
_cell_measurement_temperature 298(2)
_cell_measurement_theta_max 26.052
_cell_measurement_theta_min 2.295
_cell_volume 3311.6(16)
_computing_cell_refinement
;
SAINT V6.36A (Bruker, 2001)
;
_computing_data_collection
;
SMART V5.634 (Bruker, 2001)
;
_computing_data_reduction
;
SAINT V6.36A (Bruker, 2016)
;
_computing_molecular_graphics
;
Olex2 1.3-ac4 (Dolomanov <i>et al.</i>,  2009)
;
_computing_publication_material
;
Olex2 1.3-ac4 (Dolomanov <i>et al.</i>,  2009)
;
_computing_structure_refinement
;
<i>SHELXL2018/3</i> (Sheldrick, 2015)
;
_computing_structure_solution
;
SHELXS  (Sheldrick, 2008)
;
_diffrn_ambient_temperature 298(2)
_diffrn_measured_fraction_theta_full 0.997
_diffrn_measured_fraction_theta_max 0.956
_diffrn_measurement_device_type 'Bruker CCD area detector'
_diffrn_measurement_method 'phi and omega scans'
_diffrn_radiation_type MoK\a
_diffrn_radiation_wavelength 0.71073
_diffrn_reflns_av_R_equivalents 0.0404
_diffrn_reflns_av_unetI/netI 0.0432
_diffrn_reflns_limit_h_max 9
_diffrn_reflns_limit_h_min -9
_diffrn_reflns_limit_k_max 32
_diffrn_reflns_limit_k_min -32
_diffrn_reflns_limit_l_max 24
_diffrn_reflns_limit_l_min -23
_diffrn_reflns_number 29524
_diffrn_reflns_theta_full 25.242
_diffrn_reflns_theta_max 28.355
_diffrn_reflns_theta_min 1.339
_exptl_absorpt_coefficient_mu 0.216
_exptl_absorpt_correction_T_max 0.9
_exptl_absorpt_correction_T_min 0.236628
_exptl_absorpt_correction_type multi-scan
_exptl_absorpt_process_details
;
(SADABS; Krause <i>et al.</i>,  2015)
;
_exptl_crystal_colour colorless
_exptl_crystal_density_diffrn 1.406
_exptl_crystal_description needle
_exptl_crystal_F_000 1456
_exptl_crystal_size_max 0.22
_exptl_crystal_size_mid 0.04
_exptl_crystal_size_min 0.02
_refine_diff_density_max 0.308
_refine_diff_density_min -0.265
_refine_ls_extinction_method none
_refine_ls_goodness_of_fit_ref 1.035
_refine_ls_hydrogen_treatment constr
_refine_ls_matrix_type full
_refine_ls_number_parameters 451
_refine_ls_number_reflns 7909
_refine_ls_number_restraints 0
_refine_ls_restrained_S_all 1.035
_refine_ls_R_factor_all 0.0773
_refine_ls_R_factor_gt 0.0510
_refine_ls_shift/su_max 0.001
_refine_ls_shift/su_mean 0.000
_refine_ls_structure_factor_coef Fsqd
_refine_ls_weighting_details 'w=1/[\s^2^(Fo^2^)+(0.0689P)^2^+0.2390P] where P=(Fo^2^+2Fc^2^)/3'
_refine_ls_weighting_scheme calc
_refine_ls_wR_factor_gt 0.1226
_refine_ls_wR_factor_ref 0.1382
_reflns_number_gt 5509
_reflns_number_total 7909
_reflns_threshold_expression 'I > 2\s(I)'
_cod_data_source_file hb8054sup1.cif
_cod_data_source_block 2
_cod_database_code 2312053
_shelx_space_group_comment
;
The symmetry employed for this shelxl refinement is uniquely defined
by the following loop, which should always be used as a source of
symmetry information in preference to the above space-group names.
They are only intended as comments.
;

loop_
_space_group_symop_operation_xyz
'x, y, z'
'-x+1/2, y+1/2, -z+1/2'
'-x, -y, -z'
'x-1/2, -y-1/2, z-1/2'

loop_
_atom_site_type_symbol
_atom_site_label
_atom_site_fract_x
_atom_site_fract_y
_atom_site_fract_z
_atom_site_U_iso_or_equiv
_atom_site_adp_type
_atom_site_calc_flag
_atom_site_occupancy
_atom_site_disorder_assembly
_atom_site_disorder_group
S S1 0.63430(8) 0.74816(2) 0.62562(3) 0.04230(15) Uani d 1 . .
O O1 0.4325(2) 0.75929(6) 0.63311(8) 0.0578(4) Uani d 1 . .
O O2 0.7474(3) 0.78399(6) 0.58785(8) 0.0681(5) Uani d 1 . .
O O3 0.5672(2) 0.60846(5) 0.74613(7) 0.0460(3) Uani d 1 . .
N N1 0.6591(2) 0.69392(5) 0.74620(8) 0.0339(3) Uani d 1 . .
C C1 0.6539(3) 0.68391(7) 0.59048(10) 0.0372(4) Uani d 1 . .
N N2 0.6667(3) 0.68078(7) 0.52113(9) 0.0485(4) Uani d 1 . .
C C3 0.6840(3) 0.63236(9) 0.49538(11) 0.0536(6) Uani d 1 . .
H H3 0.693463 0.628667 0.447104 0.064 Uiso calc 1 . .
C C4 0.6885(3) 0.58773(8) 0.53596(11) 0.0484(5) Uani d 1 . .
H H4 0.702610 0.554955 0.515465 0.058 Uiso calc 1 . .
C C5 0.6718(3) 0.59221(7) 0.60787(11) 0.0409(5) Uani d 1 . .
H H5 0.672293 0.562470 0.636234 0.049 Uiso calc 1 . .
C C6 0.6543(3) 0.64206(7) 0.63705(10) 0.0342(4) Uani d 1 . .
C C7 0.6251(3) 0.64642(7) 0.71450(10) 0.0348(4) Uani d 1 . .
C C8 0.7641(3) 0.73481(6) 0.71038(9) 0.0329(4) Uani d 1 . .
H H8 0.892706 0.720657 0.701537 0.039 Uiso calc 1 . .
C C9 0.7973(3) 0.78510(6) 0.75095(9) 0.0349(4) Uani d 1 . .
C C10 0.6433(3) 0.81482(7) 0.77271(11) 0.0434(5) Uani d 1 . .
H H10 0.515080 0.803440 0.763175 0.052 Uiso calc 1 . .
C C11 0.6813(4) 0.86115(8) 0.80844(11) 0.0521(6) Uani d 1 . .
H H11 0.578441 0.880859 0.823488 0.062 Uiso calc 1 . .
C C12 0.8701(4) 0.87842(8) 0.82198(12) 0.0566(6) Uani d 1 . .
H H12 0.894905 0.909751 0.846138 0.068 Uiso calc 1 . .
C C13 1.0224(4) 0.84948(9) 0.79988(12) 0.0586(6) Uani d 1 . .
H H13 1.150197 0.861340 0.808938 0.070 Uiso calc 1 . .
C C14 0.9866(3) 0.80271(8) 0.76418(11) 0.0465(5) Uani d 1 . .
H H14 1.090055 0.783227 0.749150 0.056 Uiso calc 1 . .
C C15 0.6365(3) 0.69882(7) 0.82159(10) 0.0386(4) Uani d 1 . .
C C16 0.7981(4) 0.69689(8) 0.86865(11) 0.0536(6) Uani d 1 . .
H H16 0.920527 0.689583 0.853283 0.064 Uiso calc 1 . .
C C17 0.7772(5) 0.70596(10) 0.93957(13) 0.0721(7) Uani d 1 . .
H H17 0.886765 0.705311 0.971784 0.087 Uiso calc 1 . .
C C18 0.5986(5) 0.71578(10) 0.96239(14) 0.0763(9) Uani d 1 . .
H H18 0.586778 0.722023 1.010056 0.092 Uiso calc 1 . .
C C19 0.4354(5) 0.71657(10) 0.91580(16) 0.0763(8) Uani d 1 . .
H H19 0.313012 0.722843 0.931876 0.092 Uiso calc 1 . .
C C20 0.4533(3) 0.70791(9) 0.84404(13) 0.0576(6) Uani d 1 . .
H H20 0.343538 0.708267 0.811932 0.069 Uiso calc 1 . .
S S2 0.13994(8) 0.49436(2) 0.65360(2) 0.03987(15) Uani d 1 . .
O O4 -0.0638(2) 0.48498(5) 0.66084(8) 0.0538(4) Uani d 1 . .
O O5 0.2549(3) 0.45389(5) 0.62563(8) 0.0642(5) Uani d 1 . .
O O6 0.0749(2) 0.64799(5) 0.73881(7) 0.0468(4) Uani d 1 . .
N N3 0.1540(2) 0.56289(5) 0.75909(8) 0.0356(4) Uani d 1 . .
C C21 0.1620(3) 0.55275(6) 0.60387(10) 0.0348(4) Uani d 1 . .
N N4 0.1748(2) 0.54607(6) 0.53518(8) 0.0432(4) Uani d 1 . .
C C23 0.1843(3) 0.58965(8) 0.49718(11) 0.0485(5) Uani d 1 . .
H H23 0.191493 0.586542 0.448712 0.058 Uiso calc 1 . .
C C24 0.1841(3) 0.63940(8) 0.52628(11) 0.0469(5) Uani d 1 . .
H H24 0.192899 0.668864 0.497855 0.056 Uiso calc 1 . .
C C25 0.1706(3) 0.64482(7) 0.59793(11) 0.0410(5) Uani d 1 . .
H H25 0.169557 0.677987 0.618283 0.049 Uiso calc 1 . .
C C26 0.1587(2) 0.60021(6) 0.63938(9) 0.0327(4) Uani d 1 . .
C C27 0.1291(3) 0.60600(7) 0.71683(10) 0.0354(4) Uani d 1 . .
C C28 0.2623(3) 0.51705(6) 0.73556(9) 0.0340(4) Uani d 1 . .
H H28 0.392932 0.529097 0.725573 0.041 Uiso calc 1 . .
C C29 0.2885(3) 0.47234(7) 0.78757(10) 0.0416(5) Uani d 1 . .
C C30 0.1352(4) 0.44247(8) 0.80797(11) 0.0533(6) Uani d 1 . .
H H30 0.007471 0.450892 0.791761 0.064 Uiso calc 1 . .
C C31 0.1710(5) 0.40003(9) 0.85245(13) 0.0733(8) Uani d 1 . .
H H31 0.067265 0.379812 0.865727 0.088 Uiso calc 1 . .
C C32 0.3580(6) 0.38766(11) 0.87699(14) 0.0930(11) Uani d 1 . .
H H32 0.381106 0.359142 0.907028 0.112 Uiso calc 1 . .
C C33 0.5112(5) 0.41710(12) 0.85749(15) 0.0914(10) Uani d 1 . .
H H33 0.638235 0.408655 0.874614 0.110 Uiso calc 1 . .
C C34 0.4785(4) 0.45936(9) 0.81249(13) 0.0633(6) Uani d 1 . .
H H34 0.583346 0.479040 0.798928 0.076 Uiso calc 1 . .
C C35 0.1232(3) 0.56794(7) 0.83321(10) 0.0422(5) Uani d 1 . .
C C36 -0.0608(4) 0.55993(9) 0.85463(13) 0.0618(6) Uani d 1 . .
H H36 -0.165756 0.553010 0.821831 0.074 Uiso calc 1 . .
C C37 -0.0874(5) 0.56238(12) 0.92666(17) 0.0913(10) Uani d 1 . .
H H37 -0.210699 0.556903 0.942374 0.110 Uiso calc 1 . .
C C38 0.0697(7) 0.57292(14) 0.97419(16) 0.1078(12) Uani d 1 . .
H H38 0.052867 0.573858 1.022227 0.129 Uiso calc 1 . .
C C39 0.2486(6) 0.58194(15) 0.95149(15) 0.1071(12) Uani d 1 . .
H H39 0.353065 0.589783 0.984069 0.129 Uiso calc 1 . .
C C40 0.2778(4) 0.57965(10) 0.88050(12) 0.0692(7) Uani d 1 . .
H H40 0.400987 0.585986 0.865134 0.083 Uiso calc 1 . .

loop_
_atom_site_aniso_label
_atom_site_aniso_U_11
_atom_site_aniso_U_22
_atom_site_aniso_U_33
_atom_site_aniso_U_12
_atom_site_aniso_U_13
_atom_site_aniso_U_23
S1 0.0610(4) 0.0304(2) 0.0346(3) 0.0002(2) -0.0017(2) -0.00136(19)
O1 0.0600(10) 0.0494(8) 0.0608(10) 0.0194(7) -0.0144(8) -0.0116(7)
O2 0.1144(14) 0.0454(9) 0.0452(9) -0.0225(9) 0.0100(9) 0.0039(7)
O3 0.0600(9) 0.0318(7) 0.0461(8) -0.0101(6) 0.0053(7) -0.0014(6)
N1 0.0438(9) 0.0268(7) 0.0309(8) -0.0005(6) 0.0024(7) -0.0046(6)
C1 0.0402(11) 0.0361(9) 0.0349(10) 0.0008(8) 0.0009(8) -0.0062(8)
N2 0.0591(11) 0.0516(10) 0.0347(9) -0.0033(8) 0.0032(8) -0.0088(8)
C3 0.0576(14) 0.0645(14) 0.0385(12) -0.0032(11) 0.0019(10) -0.0208(11)
C4 0.0447(12) 0.0473(11) 0.0531(13) -0.0001(9) 0.0036(10) -0.0232(10)
C5 0.0395(11) 0.0353(10) 0.0473(12) 0.0008(8) -0.0003(9) -0.0110(8)
C6 0.0326(10) 0.0308(9) 0.0389(10) -0.0009(7) 0.0012(8) -0.0095(7)
C7 0.0355(10) 0.0298(9) 0.0385(10) 0.0002(7) -0.0008(8) -0.0051(8)
C8 0.0362(10) 0.0277(8) 0.0344(10) 0.0000(7) 0.0011(8) -0.0026(7)
C9 0.0458(11) 0.0249(8) 0.0334(10) -0.0018(7) 0.0002(8) -0.0012(7)
C10 0.0490(12) 0.0327(9) 0.0477(12) 0.0019(8) -0.0012(9) -0.0064(8)
C11 0.0706(16) 0.0340(10) 0.0513(13) 0.0069(10) 0.0034(11) -0.0091(9)
C12 0.0846(18) 0.0377(11) 0.0478(13) -0.0140(11) 0.0078(12) -0.0137(10)
C13 0.0616(15) 0.0550(13) 0.0587(15) -0.0228(11) 0.0017(12) -0.0157(11)
C14 0.0502(13) 0.0427(11) 0.0466(12) -0.0043(9) 0.0038(10) -0.0091(9)
C15 0.0544(12) 0.0278(9) 0.0342(10) -0.0031(8) 0.0074(9) -0.0057(7)
C16 0.0689(15) 0.0515(12) 0.0396(12) 0.0056(11) -0.0005(11) -0.0025(10)
C17 0.110(2) 0.0658(16) 0.0388(13) 0.0026(15) -0.0039(14) -0.0051(12)
C18 0.135(3) 0.0554(15) 0.0415(14) -0.0112(16) 0.0260(17) -0.0101(11)
C19 0.098(2) 0.0676(17) 0.0699(19) -0.0138(15) 0.0470(17) -0.0170(14)
C20 0.0604(15) 0.0546(13) 0.0598(15) -0.0074(11) 0.0178(12) -0.0099(11)
S2 0.0619(3) 0.0239(2) 0.0325(3) 0.0015(2) -0.0038(2) -0.00153(18)
O4 0.0589(10) 0.0428(8) 0.0571(9) -0.0192(7) -0.0116(7) 0.0086(7)
O5 0.1104(14) 0.0397(8) 0.0414(9) 0.0282(8) -0.0011(8) -0.0074(6)
O6 0.0610(9) 0.0305(7) 0.0485(8) 0.0107(6) 0.0025(7) -0.0063(6)
N3 0.0479(10) 0.0271(7) 0.0316(8) 0.0024(6) 0.0031(7) -0.0017(6)
C21 0.0401(11) 0.0308(9) 0.0330(10) 0.0023(7) -0.0005(8) 0.0036(7)
N4 0.0545(11) 0.0441(9) 0.0307(9) 0.0005(7) 0.0023(7) 0.0013(7)
C23 0.0561(13) 0.0559(13) 0.0332(11) 0.0003(10) 0.0026(9) 0.0088(9)
C24 0.0473(12) 0.0451(11) 0.0479(12) -0.0036(9) 0.0014(10) 0.0175(9)
C25 0.0416(11) 0.0301(9) 0.0503(12) -0.0004(8) -0.0018(9) 0.0051(8)
C26 0.0316(10) 0.0288(8) 0.0373(10) 0.0006(7) -0.0002(8) 0.0001(7)
C27 0.0369(10) 0.0291(9) 0.0392(10) -0.0010(7) -0.0019(8) -0.0042(7)
C28 0.0424(10) 0.0265(8) 0.0324(9) 0.0014(7) -0.0010(8) -0.0018(7)
C29 0.0632(13) 0.0293(9) 0.0310(10) 0.0043(9) -0.0030(9) 0.0000(8)
C30 0.0805(17) 0.0383(11) 0.0418(12) -0.0025(10) 0.0081(11) 0.0017(9)
C31 0.133(3) 0.0419(12) 0.0476(14) -0.0040(14) 0.0228(16) 0.0059(11)
C32 0.170(4) 0.0582(17) 0.0487(16) 0.028(2) -0.001(2) 0.0197(13)
C33 0.119(3) 0.086(2) 0.0635(18) 0.035(2) -0.0273(18) 0.0165(16)
C34 0.0714(17) 0.0604(14) 0.0548(14) 0.0069(12) -0.0152(12) 0.0078(11)
C35 0.0615(14) 0.0312(9) 0.0346(10) 0.0008(9) 0.0086(9) -0.0022(8)
C36 0.0666(16) 0.0621(14) 0.0587(15) 0.0074(12) 0.0179(12) 0.0076(12)
C37 0.111(3) 0.093(2) 0.077(2) 0.0220(19) 0.053(2) 0.0210(18)
C38 0.171(4) 0.116(3) 0.0408(17) 0.009(3) 0.033(2) 0.0017(17)
C39 0.144(3) 0.137(3) 0.0400(16) -0.025(3) 0.0044(18) -0.0144(18)
C40 0.0865(19) 0.0826(18) 0.0381(13) -0.0191(15) 0.0032(12) -0.0114(12)

loop_
_atom_type_symbol
_atom_type_description
_atom_type_scat_dispersion_real
_atom_type_scat_dispersion_imag
_atom_type_scat_source
C C 0.0033 0.0016 'International Tables Vol C Tables 4.2.6.8 and 6.1.1.4'
H H 0.0000 0.0000 'International Tables Vol C Tables 4.2.6.8 and 6.1.1.4'
N N 0.0061 0.0033 'International Tables Vol C Tables 4.2.6.8 and 6.1.1.4'
O O 0.0106 0.0060 'International Tables Vol C Tables 4.2.6.8 and 6.1.1.4'
S S 0.1246 0.1234 'International Tables Vol C Tables 4.2.6.8 and 6.1.1.4'

loop_
_geom_angle_atom_site_label_1
_geom_angle_atom_site_label_2
_geom_angle_atom_site_label_3
_geom_angle_site_symmetry_1
_geom_angle_site_symmetry_3
_geom_angle
_geom_angle_publ_flag
O1 S1 C1 . . 108.86(9) ?
O1 S1 C8 . . 111.01(9) ?
O2 S1 O1 . . 119.48(10) ?
O2 S1 C1 . . 109.82(9) ?
O2 S1 C8 . . 108.66(9) ?
C1 S1 C8 . . 96.59(8) ?
C7 N1 C8 . . 119.92(15) ?
C7 N1 C15 . . 118.80(14) ?
C15 N1 C8 . . 119.39(13) ?
N2 C1 S1 . . 116.15(14) ?
N2 C1 C6 . . 126.13(17) ?
C6 C1 S1 . . 117.72(14) ?
C1 N2 C3 . . 115.68(18) ?
N2 C3 H3 . . 118.0 ?
N2 C3 C4 . . 123.90(19) ?
C4 C3 H3 . . 118.0 ?
C3 C4 H4 . . 120.5 ?
C3 C4 C5 . . 119.07(18) ?
C5 C4 H4 . . 120.5 ?
C4 C5 H5 . . 120.5 ?
C4 C5 C6 . . 118.94(19) ?
C6 C5 H5 . . 120.5 ?
C1 C6 C5 . . 116.27(17) ?
C1 C6 C7 . . 125.04(15) ?
C5 C6 C7 . . 118.58(16) ?
O3 C7 N1 . . 122.41(17) ?
O3 C7 C6 . . 119.79(15) ?
N1 C7 C6 . . 117.77(15) ?
S1 C8 H8 . . 107.5 ?
N1 C8 S1 . . 108.82(12) ?
N1 C8 H8 . . 107.5 ?
N1 C8 C9 . . 115.31(14) ?
C9 C8 S1 . . 109.85(12) ?
C9 C8 H8 . . 107.5 ?
C10 C9 C8 . . 122.03(16) ?
C14 C9 C8 . . 118.21(16) ?
C14 C9 C10 . . 119.72(17) ?
C9 C10 H10 . . 120.1 ?
C11 C10 C9 . . 119.8(2) ?
C11 C10 H10 . . 120.1 ?
C10 C11 H11 . . 119.8 ?
C12 C11 C10 . . 120.4(2) ?
C12 C11 H11 . . 119.8 ?
C11 C12 H12 . . 120.0 ?
C11 C12 C13 . . 120.03(19) ?
C13 C12 H12 . . 120.0 ?
C12 C13 H13 . . 119.9 ?
C12 C13 C14 . . 120.3(2) ?
C14 C13 H13 . . 119.9 ?
C9 C14 C13 . . 119.8(2) ?
C9 C14 H14 . . 120.1 ?
C13 C14 H14 . . 120.1 ?
C16 C15 N1 . . 119.61(18) ?
C16 C15 C20 . . 120.9(2) ?
C20 C15 N1 . . 119.38(18) ?
C15 C16 H16 . . 120.4 ?
C15 C16 C17 . . 119.2(2) ?
C17 C16 H16 . . 120.4 ?
C16 C17 H17 . . 119.7 ?
C18 C17 C16 . . 120.6(3) ?
C18 C17 H17 . . 119.7 ?
C17 C18 H18 . . 119.7 ?
C17 C18 C19 . . 120.5(2) ?
C19 C18 H18 . . 119.7 ?
C18 C19 H19 . . 120.1 ?
C18 C19 C20 . . 119.8(3) ?
C20 C19 H19 . . 120.1 ?
C15 C20 C19 . . 118.9(2) ?
C15 C20 H20 . . 120.5 ?
C19 C20 H20 . . 120.5 ?
O4 S2 C21 . . 108.44(8) ?
O4 S2 C28 . . 111.03(9) ?
O5 S2 O4 . . 119.14(10) ?
O5 S2 C21 . . 109.50(9) ?
O5 S2 C28 . . 108.74(9) ?
C21 S2 C28 . . 97.89(8) ?
C27 N3 C28 . . 120.15(15) ?
C27 N3 C35 . . 118.72(14) ?
C35 N3 C28 . . 118.90(14) ?
N4 C21 S2 . . 115.57(13) ?
N4 C21 C26 . . 126.60(16) ?
C26 C21 S2 . . 117.81(14) ?
C21 N4 C23 . . 115.95(16) ?
N4 C23 H23 . . 118.4 ?
N4 C23 C24 . . 123.15(19) ?
C24 C23 H23 . . 118.4 ?
C23 C24 H24 . . 120.4 ?
C25 C24 C23 . . 119.26(17) ?
C25 C24 H24 . . 120.4 ?
C24 C25 H25 . . 120.3 ?
C24 C25 C26 . . 119.32(17) ?
C26 C25 H25 . . 120.3 ?
C21 C26 C25 . . 115.71(17) ?
C21 C26 C27 . . 124.67(15) ?
C25 C26 C27 . . 119.46(16) ?
O6 C27 N3 . . 122.22(17) ?
O6 C27 C26 . . 119.29(16) ?
N3 C27 C26 . . 118.39(15) ?
S2 C28 H28 . . 107.6 ?
N3 C28 S2 . . 107.80(12) ?
N3 C28 H28 . . 107.6 ?
N3 C28 C29 . . 115.84(15) ?
C29 C28 S2 . . 110.23(12) ?
C29 C28 H28 . . 107.6 ?
C30 C29 C28 . . 123.24(19) ?
C30 C29 C34 . . 119.20(19) ?
C34 C29 C28 . . 117.46(19) ?
C29 C30 H30 . . 119.9 ?
C29 C30 C31 . . 120.2(2) ?
C31 C30 H30 . . 119.9 ?
C30 C31 H31 . . 119.8 ?
C32 C31 C30 . . 120.3(3) ?
C32 C31 H31 . . 119.8 ?
C31 C32 H32 . . 119.9 ?
C31 C32 C33 . . 120.1(3) ?
C33 C32 H32 . . 119.9 ?
C32 C33 H33 . . 119.8 ?
C32 C33 C34 . . 120.4(3) ?
C34 C33 H33 . . 119.8 ?
C29 C34 H34 . . 120.1 ?
C33 C34 C29 . . 119.8(3) ?
C33 C34 H34 . . 120.1 ?
C36 C35 N3 . . 119.09(19) ?
C40 C35 N3 . . 119.53(19) ?
C40 C35 C36 . . 121.4(2) ?
C35 C36 H36 . . 120.6 ?
C35 C36 C37 . . 118.7(3) ?
C37 C36 H36 . . 120.6 ?
C36 C37 H37 . . 120.2 ?
C38 C37 C36 . . 119.6(3) ?
C38 C37 H37 . . 120.2 ?
C37 C38 H38 . . 119.8 ?
C39 C38 C37 . . 120.4(3) ?
C39 C38 H38 . . 119.8 ?
C38 C39 H39 . . 119.6 ?
C38 C39 C40 . . 120.8(3) ?
C40 C39 H39 . . 119.6 ?
C35 C40 C39 . . 119.0(3) ?
C35 C40 H40 . . 120.5 ?
C39 C40 H40 . . 120.5 ?

loop_
_geom_bond_atom_site_label_1
_geom_bond_atom_site_label_2
_geom_bond_site_symmetry_2
_geom_bond_distance
_geom_bond_publ_flag
S1 O1 . 1.4309(16) ?
S1 O2 . 1.4289(16) ?
S1 C1 . 1.7776(18) ?
S1 C8 . 1.8085(19) ?
O3 C7 . 1.222(2) ?
N1 C7 . 1.364(2) ?
N1 C8 . 1.466(2) ?
N1 C15 . 1.459(2) ?
C1 N2 . 1.331(2) ?
C1 C6 . 1.386(3) ?
N2 C3 . 1.336(3) ?
C3 H3 . 0.9300 ?
C3 C4 . 1.373(3) ?
C4 H4 . 0.9300 ?
C4 C5 . 1.386(3) ?
C5 H5 . 0.9300 ?
C5 C6 . 1.395(2) ?
C6 C7 . 1.506(3) ?
C8 H8 . 0.9800 ?
C8 C9 . 1.503(2) ?
C9 C10 . 1.390(3) ?
C9 C14 . 1.377(3) ?
C10 H10 . 0.9300 ?
C10 C11 . 1.376(3) ?
C11 H11 . 0.9300 ?
C11 C12 . 1.372(3) ?
C12 H12 . 0.9300 ?
C12 C13 . 1.372(3) ?
C13 H13 . 0.9300 ?
C13 C14 . 1.383(3) ?
C14 H14 . 0.9300 ?
C15 C16 . 1.367(3) ?
C15 C20 . 1.379(3) ?
C16 H16 . 0.9300 ?
C16 C17 . 1.387(3) ?
C17 H17 . 0.9300 ?
C17 C18 . 1.356(4) ?
C18 H18 . 0.9300 ?
C18 C19 . 1.370(4) ?
C19 H19 . 0.9300 ?
C19 C20 . 1.397(3) ?
C20 H20 . 0.9300 ?
S2 O4 . 1.4349(16) ?
S2 O5 . 1.4268(15) ?
S2 C21 . 1.7762(18) ?
S2 C28 . 1.8037(18) ?
O6 C27 . 1.218(2) ?
N3 C27 . 1.364(2) ?
N3 C28 . 1.473(2) ?
N3 C35 . 1.447(2) ?
C21 N4 . 1.327(2) ?
C21 C26 . 1.386(2) ?
N4 C23 . 1.329(2) ?
C23 H23 . 0.9300 ?
C23 C24 . 1.383(3) ?
C24 H24 . 0.9300 ?
C24 C25 . 1.379(3) ?
C25 H25 . 0.9300 ?
C25 C26 . 1.389(2) ?
C26 C27 . 1.510(3) ?
C28 H28 . 0.9800 ?
C28 C29 . 1.510(2) ?
C29 C30 . 1.379(3) ?
C29 C34 . 1.390(3) ?
C30 H30 . 0.9300 ?
C30 C31 . 1.383(3) ?
C31 H31 . 0.9300 ?
C31 C32 . 1.365(4) ?
C32 H32 . 0.9300 ?
C32 C33 . 1.367(4) ?
C33 H33 . 0.9300 ?
C33 C34 . 1.382(3) ?
C34 H34 . 0.9300 ?
C35 C36 . 1.372(3) ?
C35 C40 . 1.366(3) ?
C36 H36 . 0.9300 ?
C36 C37 . 1.397(4) ?
C37 H37 . 0.9300 ?
C37 C38 . 1.375(5) ?
C38 H38 . 0.9300 ?
C38 C39 . 1.353(5) ?
C39 H39 . 0.9300 ?
C39 C40 . 1.382(4) ?
C40 H40 . 0.9300 ?

loop_
_geom_hbond_atom_site_label_D
_geom_hbond_atom_site_label_H
_geom_hbond_atom_site_label_A
_geom_hbond_site_symmetry_A
_geom_hbond_distance_DH
_geom_hbond_distance_HA
_geom_hbond_distance_DA
_geom_hbond_angle_DHA
_geom_hbond_publ_flag
C3 H3 O5 3_666 0.93 2.56 3.234(3) 130 yes
C5 H5 O4 1_655 0.93 2.69 3.388(2) 132 yes
C8 H8 O6 1_655 0.98 2.31 3.089(2) 136 yes
C16 H16 O6 1_655 0.93 2.71 3.466(3) 139 yes
C20 H20 O6 . 0.93 2.70 3.496(3) 145 yes
C25 H25 O1 . 0.93 2.75 3.463(3) 135 yes
C28 H28 O3 . 0.98 2.37 3.126(2) 134 yes
C36 H36 O3 1_455 0.93 2.64 3.381(3) 137 yes
C40 H40 O3 . 0.93 2.68 3.439(3) 140 yes

loop_
_geom_torsion_atom_site_label_1
_geom_torsion_atom_site_label_2
_geom_torsion_atom_site_label_3
_geom_torsion_atom_site_label_4
_geom_torsion_site_symmetry_1
_geom_torsion_site_symmetry_2
_geom_torsion_site_symmetry_3
_geom_torsion_site_symmetry_4
_geom_torsion
_geom_torsion_publ_flag
S1 C1 N2 C3 . . . . 179.14(15) ?
S1 C1 C6 C5 . . . . -179.38(14) ?
S1 C1 C6 C7 . . . . 4.6(3) ?
S1 C8 C9 C10 . . . . 64.1(2) ?
S1 C8 C9 C14 . . . . -113.40(17) ?
O1 S1 C1 N2 . . . . 97.46(17) ?
O1 S1 C1 C6 . . . . -82.47(16) ?
O1 S1 C8 N1 . . . . 52.60(14) ?
O1 S1 C8 C9 . . . . -74.51(14) ?
O2 S1 C1 N2 . . . . -35.07(19) ?
O2 S1 C1 C6 . . . . 145.00(15) ?
O2 S1 C8 N1 . . . . -174.07(12) ?
O2 S1 C8 C9 . . . . 58.82(15) ?
N1 C8 C9 C10 . . . . -59.3(2) ?
N1 C8 C9 C14 . . . . 123.22(18) ?
N1 C15 C16 C17 . . . . 174.64(19) ?
N1 C15 C20 C19 . . . . -175.11(19) ?
C1 S1 C8 N1 . . . . -60.54(13) ?
C1 S1 C8 C9 . . . . 172.35(13) ?
C1 N2 C3 C4 . . . . 0.1(3) ?
C1 C6 C7 O3 . . . . 157.04(18) ?
C1 C6 C7 N1 . . . . -20.8(3) ?
N2 C1 C6 C5 . . . . 0.7(3) ?
N2 C1 C6 C7 . . . . -175.37(18) ?
N2 C3 C4 C5 . . . . 0.9(3) ?
C3 C4 C5 C6 . . . . -1.1(3) ?
C4 C5 C6 C1 . . . . 0.4(3) ?
C4 C5 C6 C7 . . . . 176.70(17) ?
C5 C6 C7 O3 . . . . -18.9(3) ?
C5 C6 C7 N1 . . . . 163.18(16) ?
C6 C1 N2 C3 . . . . -0.9(3) ?
C7 N1 C8 S1 . . . . 57.44(18) ?
C7 N1 C8 C9 . . . . -178.63(15) ?
C7 N1 C15 C16 . . . . 99.0(2) ?
C7 N1 C15 C20 . . . . -84.2(2) ?
C8 S1 C1 N2 . . . . -147.65(16) ?
C8 S1 C1 C6 . . . . 32.42(16) ?
C8 N1 C7 O3 . . . . 167.93(17) ?
C8 N1 C7 C6 . . . . -14.3(2) ?
C8 N1 C15 C16 . . . . -65.4(2) ?
C8 N1 C15 C20 . . . . 111.5(2) ?
C8 C9 C10 C11 . . . . -178.63(18) ?
C8 C9 C14 C13 . . . . 178.46(19) ?
C9 C10 C11 C12 . . . . 0.7(3) ?
C10 C9 C14 C13 . . . . 0.9(3) ?
C10 C11 C12 C13 . . . . 0.0(3) ?
C11 C12 C13 C14 . . . . -0.3(4) ?
C12 C13 C14 C9 . . . . -0.2(3) ?
C14 C9 C10 C11 . . . . -1.2(3) ?
C15 N1 C7 O3 . . . . 3.7(3) ?
C15 N1 C7 C6 . . . . -178.52(15) ?
C15 N1 C8 S1 . . . . -138.38(14) ?
C15 N1 C8 C9 . . . . -14.5(2) ?
C15 C16 C17 C18 . . . . 1.1(4) ?
C16 C15 C20 C19 . . . . 1.7(3) ?
C16 C17 C18 C19 . . . . 0.4(4) ?
C17 C18 C19 C20 . . . . -0.9(4) ?
C18 C19 C20 C15 . . . . -0.2(3) ?
C20 C15 C16 C17 . . . . -2.2(3) ?
S2 C21 N4 C23 . . . . 177.70(14) ?
S2 C21 C26 C25 . . . . -178.19(14) ?
S2 C21 C26 C27 . . . . -2.7(2) ?
S2 C28 C29 C30 . . . . -56.3(2) ?
S2 C28 C29 C34 . . . . 119.99(18) ?
O4 S2 C21 N4 . . . . -95.33(16) ?
O4 S2 C21 C26 . . . . 82.93(16) ?
O4 S2 C28 N3 . . . . -53.75(14) ?
O4 S2 C28 C29 . . . . 73.56(15) ?
O5 S2 C21 N4 . . . . 36.17(18) ?
O5 S2 C21 C26 . . . . -145.57(15) ?
O5 S2 C28 N3 . . . . 173.30(12) ?
O5 S2 C28 C29 . . . . -59.39(16) ?
N3 C28 C29 C30 . . . . 66.4(2) ?
N3 C28 C29 C34 . . . . -117.3(2) ?
N3 C35 C36 C37 . . . . 176.9(2) ?
N3 C35 C40 C39 . . . . -177.0(2) ?
C21 S2 C28 N3 . . . . 59.54(13) ?
C21 S2 C28 C29 . . . . -173.14(14) ?
C21 N4 C23 C24 . . . . 0.9(3) ?
C21 C26 C27 O6 . . . . -159.73(18) ?
C21 C26 C27 N3 . . . . 16.7(3) ?
N4 C21 C26 C25 . . . . -0.1(3) ?
N4 C21 C26 C27 . . . . 175.31(18) ?
N4 C23 C24 C25 . . . . -0.9(3) ?
C23 C24 C25 C26 . . . . 0.4(3) ?
C24 C25 C26 C21 . . . . 0.1(3) ?
C24 C25 C26 C27 . . . . -175.55(17) ?
C25 C26 C27 O6 . . . . 15.6(3) ?
C25 C26 C27 N3 . . . . -167.98(16) ?
C26 C21 N4 C23 . . . . -0.4(3) ?
C27 N3 C28 S2 . . . . -58.41(19) ?
C27 N3 C28 C29 . . . . 177.60(16) ?
C27 N3 C35 C36 . . . . 89.0(2) ?
C27 N3 C35 C40 . . . . -92.1(2) ?
C28 S2 C21 N4 . . . . 149.32(15) ?
C28 S2 C21 C26 . . . . -32.42(16) ?
C28 N3 C27 O6 . . . . -165.63(17) ?
C28 N3 C27 C26 . . . . 18.0(2) ?
C28 N3 C35 C36 . . . . -107.9(2) ?
C28 N3 C35 C40 . . . . 70.9(2) ?
C28 C29 C30 C31 . . . . 175.96(19) ?
C28 C29 C34 C33 . . . . -176.8(2) ?
C29 C30 C31 C32 . . . . 0.6(4) ?
C30 C29 C34 C33 . . . . -0.4(3) ?
C30 C31 C32 C33 . . . . -0.2(4) ?
C31 C32 C33 C34 . . . . -0.4(5) ?
C32 C33 C34 C29 . . . . 0.7(4) ?
C34 C29 C30 C31 . . . . -0.3(3) ?
C35 N3 C27 O6 . . . . -2.8(3) ?
C35 N3 C27 C26 . . . . -179.13(16) ?
C35 N3 C28 S2 . . . . 138.78(14) ?
C35 N3 C28 C29 . . . . 14.8(2) ?
C35 C36 C37 C38 . . . . 0.3(4) ?
C36 C35 C40 C39 . . . . 1.9(4) ?
C36 C37 C38 C39 . . . . 1.3(5) ?
C37 C38 C39 C40 . . . . -1.4(6) ?
C38 C39 C40 C35 . . . . -0.2(5) ?
C40 C35 C36 C37 . . . . -1.9(3) ?

_cod_database_fobs_code 2312053
